data_7061564
loop_
_publ_author_name
'Dong, Xiuyan'
'Zhang, Xiaoyu'
'Li, Yuyan'
'Xiong, Dingqi'
'Fu, Pengkun'
'Afzal, Mohd'
'Alarifi, Abdullah'
'Sakiyama, Hiroshi'

_publ_section_title
;
 Impact of N-donor auxiliary ligands on two new Co(ii)-based MOFs with
 N-heterocyclic ligands and a magnetism study
;
_journal_issue 24
_journal_name_full 'New Journal of Chemistry'
_journal_page_first 11623
_journal_page_last 11631
_journal_paper_doi 10.1039/D2NJ01675C
_journal_volume 46
_journal_year 2022
_chemical_formula_sum 'C24 H21 Co N4 O7'
_chemical_formula_weight 536.38
_space_group_crystal_system triclinic
_space_group_IT_number 2
_space_group_name_Hall '-P 1'
_space_group_name_H-M_alt 'P -1'
_atom_sites_solution_hydrogens mixed
_audit_creation_method SHELXL-2018/3
_audit_update_record
;
2021-10-20 deposited with the CCDC.	2022-05-19 downloaded from the CCDC.
;
_cell_angle_alpha 111.2890(10)
_cell_angle_beta 107.7040(10)
_cell_angle_gamma 92.8710(10)
_cell_formula_units_Z 2
_cell_length_a 9.4774(3)
_cell_length_b 10.1088(3)
_cell_length_c 13.6080(4)
_cell_measurement_reflns_used 9995
_cell_measurement_temperature 193(2)
_cell_measurement_theta_max 53.84
_cell_measurement_theta_min 3.23
_cell_volume 1138.15(6)
_computing_cell_refinement 'Bruker SAINT'
_computing_data_collection 'Bruker APEX2'
_computing_data_reduction 'Bruker SAINT'
_computing_molecular_graphics 'Bruker SHELXTL'
_computing_publication_material 'Bruker SHELXTL'
_computing_structure_refinement 'SHELXL-2018/3 (Sheldrick, 2018)'
_computing_structure_solution 'SHELXT 2014/5 (Sheldrick, 2014)'
_diffrn_ambient_temperature 193(2)
_diffrn_measured_fraction_theta_full 0.998
_diffrn_measured_fraction_theta_max 0.997
_diffrn_measurement_device_type 'Bruker APEX-II CCD'
_diffrn_measurement_method '\f and \w scans'
_diffrn_radiation_type GaK\a
_diffrn_radiation_wavelength 1.34139
_diffrn_reflns_av_R_equivalents 0.0338
_diffrn_reflns_av_unetI/netI 0.0296
_diffrn_reflns_Laue_measured_fraction_full 0.998
_diffrn_reflns_Laue_measured_fraction_max 0.997
_diffrn_reflns_limit_h_max 10
_diffrn_reflns_limit_h_min -11
_diffrn_reflns_limit_k_max 12
_diffrn_reflns_limit_k_min -12
_diffrn_reflns_limit_l_max 16
_diffrn_reflns_limit_l_min -16
_diffrn_reflns_number 17385
_diffrn_reflns_point_group_measured_fraction_full 0.998
_diffrn_reflns_point_group_measured_fraction_max 0.997
_diffrn_reflns_theta_full 53.594
_diffrn_reflns_theta_max 53.890
_diffrn_reflns_theta_min 3.232
_exptl_absorpt_coefficient_mu 4.443
_exptl_absorpt_correction_type none
_exptl_crystal_colour red
_exptl_crystal_density_diffrn 1.565
_exptl_crystal_description block
_exptl_crystal_F_000 552
_exptl_crystal_size_max 0.100
_exptl_crystal_size_mid 0.080
_exptl_crystal_size_min 0.070
_refine_diff_density_max 0.772
_refine_diff_density_min -0.942
_refine_diff_density_rms 0.075
_refine_ls_extinction_method none
_refine_ls_goodness_of_fit_ref 1.115
_refine_ls_hydrogen_treatment mixed
_refine_ls_matrix_type full
_refine_ls_number_parameters 329
_refine_ls_number_reflns 4155
_refine_ls_number_restraints 4
_refine_ls_restrained_S_all 1.114
_refine_ls_R_factor_all 0.0374
_refine_ls_R_factor_gt 0.0364
_refine_ls_shift/su_max 0.001
_refine_ls_shift/su_mean 0.000
_refine_ls_structure_factor_coef Fsqd
_refine_ls_weighting_details 'w=1/[\s^2^(Fo^2^)+(0.1000P)^2^+0.1791P] where P=(Fo^2^+2Fc^2^)/3'
_refine_ls_weighting_scheme calc
_refine_ls_wR_factor_gt 0.1267
_refine_ls_wR_factor_ref 0.1279
_reflns_Friedel_coverage 0.000
_reflns_number_gt 4012
_reflns_number_total 4155
_reflns_threshold_expression 'I > 2\s(I)'
_cod_data_source_file d2nj01675c2.cif
_cod_data_source_block a_a
_cod_depositor_comments 'Adding full bibliography for 7061564--7061565.cif.'
_cod_database_code 7061564
_shelx_shelxl_version_number 2018/3
_shelx_space_group_comment
;
The symmetry employed for this shelxl refinement is uniquely defined
by the following loop, which should always be used as a source of
symmetry information in preference to the above space-group names.
They are only intended as comments.
;
_shelx_estimated_absorpt_t_min 0.665
_shelx_estimated_absorpt_t_max 0.746

loop_
_space_group_symop_operation_xyz
'x, y, z'
'-x, -y, -z'

loop_
_atom_site_label
_atom_site_type_symbol
_atom_site_fract_x
_atom_site_fract_y
_atom_site_fract_z
_atom_site_U_iso_or_equiv
_atom_site_adp_type
_atom_site_occupancy
_atom_site_site_symmetry_order
_atom_site_calc_flag
_atom_site_refinement_flags_posn
_atom_site_refinement_flags_adp
_atom_site_refinement_flags_occupancy
_atom_site_disorder_assembly
_atom_site_disorder_group
C1 C 0.1365(2) 0.2399(2) 0.43302(17) 0.0182(5) Uani 1 1 d . . . . .
C2 C 0.4038(2) 0.4438(2) 0.30559(18) 0.0182(4) Uani 1 1 d . . . . .
C3 C 0.2210(2) 0.3084(2) 0.38186(18) 0.0194(5) Uani 1 1 d . . . . .
C4 C 0.2978(3) 0.2284(2) 0.31481(19) 0.0234(5) Uani 1 1 d . . . . .
H4 H 0.290133 0.127576 0.296402 0.028 Uiso 1 1 calc R U . . .
C5 C 0.2327(3) 0.4568(3) 0.4078(2) 0.0269(5) Uani 1 1 d . . . . .
H5A H 0.177007 0.511700 0.450212 0.032 Uiso 1 1 calc R U . . .
C6 C 0.3253(3) 0.5234(2) 0.3717(2) 0.0267(5) Uani 1 1 d . . . . .
H6 H 0.335679 0.624670 0.392130 0.032 Uiso 1 1 calc R U . . .
C7 C 0.3854(3) 0.2949(2) 0.27486(19) 0.0228(5) Uani 1 1 d . . . . .
H7 H 0.433173 0.238574 0.226183 0.027 Uiso 1 1 calc R U . . .
C8 C 0.5125(2) 0.5159(2) 0.27364(17) 0.0178(4) Uani 1 1 d . . . . .
C9 C 0.5883(2) 0.6572(2) 0.34268(17) 0.0163(4) Uani 1 1 d . . . . .
H9 H 0.565433 0.708687 0.408086 0.020 Uiso 1 1 calc R U . . .
C10 C 0.6439(2) 0.5054(2) 0.15563(17) 0.0181(4) Uani 1 1 d . . . . .
C11 C 0.7197(2) 0.6448(2) 0.22619(18) 0.0197(5) Uani 1 1 d . . . . .
H11 H 0.794076 0.687346 0.207618 0.024 Uiso 1 1 calc R U . . .
C12 C 0.7245(2) 0.2823(2) -0.15176(17) 0.0182(4) Uani 1 1 d . . . . .
C13 C 0.6729(2) 0.4254(2) 0.05008(17) 0.0180(4) Uani 1 1 d . . . . .
C14 C 0.6092(3) 0.2238(2) -0.12823(18) 0.0226(5) Uani 1 1 d . . . . .
H14 H 0.546483 0.134504 -0.181420 0.027 Uiso 1 1 calc R U . . .
C15 C 0.5845(3) 0.2939(2) -0.02854(19) 0.0226(5) Uani 1 1 d . . . . .
H15 H 0.505877 0.251498 -0.013653 0.027 Uiso 1 1 calc R U . . .
C16 C 0.8137(3) 0.4117(3) -0.0733(2) 0.0307(6) Uani 1 1 d . . . . .
H16 H 0.893356 0.452877 -0.087914 0.037 Uiso 1 1 calc R U . . .
C17 C 0.7893(3) 0.4831(3) 0.0266(2) 0.0339(6) Uani 1 1 d . . . . .
H17 H 0.852515 0.572251 0.079640 0.041 Uiso 1 1 calc R U . . .
C18 C 0.7522(2) 0.2112(2) -0.26103(17) 0.0175(4) Uani 1 1 d . . . . .
C19 C 0.1093(2) 0.0369(2) 0.76858(18) 0.0196(4) Uani 1 1 d . . . . .
H19 H 0.039186 0.100623 0.766285 0.024 Uiso 1 1 calc R U . . .
C20 C 0.2746(3) -0.0928(3) 0.7318(2) 0.0263(5) Uani 1 1 d . . . . .
H20 H 0.343215 -0.137048 0.697471 0.032 Uiso 1 1 calc R U . . .
C21 C 0.2466(3) -0.1134(3) 0.8175(2) 0.0312(6) Uani 1 1 d . . . . .
H21 H 0.290679 -0.172903 0.854249 0.037 Uiso 1 1 calc R U . . .
C22 C 0.0700(3) -0.0146(3) 0.92274(19) 0.0244(5) Uani 1 1 d . . . . .
C23 C -0.0346(3) -0.1170(3) 1.0234(2) 0.0345(6) Uani 1 1 d . . . . .
H23 H -0.058535 -0.197215 1.039771 0.041 Uiso 1 1 calc R U . . .
C24 C 0.0360(3) -0.1322(3) 0.9453(2) 0.0346(6) Uani 1 1 d . . . . .
H24 H 0.060494 -0.222503 0.907850 0.042 Uiso 1 1 calc R U . . .
Co1 Co 0.17905(3) 0.06425(3) 0.56878(2) 0.01300(14) Uani 1 1 d . . . . .
N1 N 0.6923(2) 0.7213(2) 0.31872(15) 0.0174(4) Uani 1 1 d . . . . .
N2 N 0.5404(2) 0.43987(19) 0.17989(15) 0.0192(4) Uani 1 1 d . . . . .
N3 N 0.1890(2) 0.0017(2) 0.70159(15) 0.0178(4) Uani 1 1 d . . . . .
N4 N 0.1400(2) -0.0290(2) 0.84058(16) 0.0228(4) Uani 1 1 d . . . . .
O1 O 0.04240(18) 0.30310(17) 0.47133(14) 0.0248(4) Uani 1 1 d . . . . .
O2 O 0.17210(18) 0.12252(16) 0.43857(12) 0.0182(3) Uani 1 1 d . . . . .
O3 O 0.64356(18) 0.12439(19) -0.34400(13) 0.0280(4) Uani 1 1 d . . . . .
O4 O 0.87960(17) 0.24518(17) -0.26308(12) 0.0217(3) Uani 1 1 d . . . . .
O5 O 0.36255(17) -0.03083(18) 0.55318(13) 0.0205(4) Uani 1 1 d D . . . .
H5B H 0.361899 -0.053248 0.476567 0.072(12) Uiso 1 1 d DR . . . .
H5C H 0.450571 0.042396 0.600899 0.068(12) Uiso 1 1 d DR . . . .
O6 O -0.03503(17) 0.13701(16) 0.55873(13) 0.0155(3) Uani 1 1 d D . . . .
H6A H -0.078611 0.180005 0.616713 0.062(11) Uiso 1 1 d DR . . . .
H6B H -0.018893 0.198405 0.520835 0.088(15) Uiso 1 1 d DR . . . .
O1S O 0.1389(9) 0.5638(8) 0.6688(6) 0.269(5) Uani 1 1 d . . . . .
H1S1 H 0.230716 0.623643 0.730318 0.404 Uiso 1 1 d R U . . .
H1S3 H 0.126640 0.587789 0.603389 0.404 Uiso 1 1 d R U . . .

loop_
_atom_site_aniso_label
_atom_site_aniso_U_11
_atom_site_aniso_U_22
_atom_site_aniso_U_33
_atom_site_aniso_U_23
_atom_site_aniso_U_13
_atom_site_aniso_U_12
C1 0.0201(11) 0.0181(10) 0.0148(10) 0.0063(8) 0.0051(8) -0.0023(9)
C2 0.0213(11) 0.0181(10) 0.0176(10) 0.0081(8) 0.0089(8) 0.0011(8)
C3 0.0212(11) 0.0199(11) 0.0204(11) 0.0104(9) 0.0092(9) 0.0007(9)
C4 0.0293(12) 0.0172(11) 0.0271(12) 0.0090(9) 0.0147(10) 0.0006(9)
C5 0.0343(13) 0.0241(12) 0.0333(13) 0.0133(10) 0.0239(11) 0.0067(10)
C6 0.0374(14) 0.0181(11) 0.0348(13) 0.0131(10) 0.0230(11) 0.0055(10)
C7 0.0285(12) 0.0179(11) 0.0238(11) 0.0068(9) 0.0137(10) 0.0024(9)
C8 0.0211(10) 0.0187(10) 0.0163(10) 0.0081(8) 0.0087(8) 0.0031(8)
C9 0.0178(10) 0.0189(10) 0.0141(10) 0.0068(8) 0.0080(8) 0.0012(8)
C10 0.0199(11) 0.0196(10) 0.0165(10) 0.0073(8) 0.0085(8) 0.0015(8)
C11 0.0224(11) 0.0195(10) 0.0169(10) 0.0042(9) 0.0114(9) -0.0029(9)
C12 0.0172(10) 0.0205(10) 0.0152(10) 0.0046(8) 0.0064(8) 0.0037(8)
C13 0.0193(10) 0.0180(10) 0.0138(10) 0.0025(8) 0.0071(8) -0.0015(8)
C14 0.0241(11) 0.0190(11) 0.0179(11) 0.0001(9) 0.0081(9) -0.0043(9)
C15 0.0256(11) 0.0205(11) 0.0205(11) 0.0040(9) 0.0123(9) -0.0016(9)
C16 0.0297(14) 0.0302(12) 0.0263(14) -0.0009(10) 0.0189(11) -0.0092(10)
C17 0.0359(14) 0.0287(13) 0.0244(13) -0.0073(10) 0.0183(11) -0.0148(11)
C18 0.0175(11) 0.0182(10) 0.0151(10) 0.0040(8) 0.0063(8) 0.0044(8)
C19 0.0222(11) 0.0239(11) 0.0174(10) 0.0102(9) 0.0107(9) 0.0032(9)
C20 0.0283(12) 0.0338(13) 0.0289(13) 0.0186(11) 0.0175(10) 0.0141(11)
C21 0.0382(14) 0.0412(14) 0.0334(13) 0.0270(12) 0.0216(11) 0.0202(12)
C22 0.0308(13) 0.0325(13) 0.0203(11) 0.0165(10) 0.0150(10) 0.0091(10)
C23 0.0531(17) 0.0320(13) 0.0387(15) 0.0232(12) 0.0309(13) 0.0134(12)
C24 0.0566(17) 0.0304(13) 0.0386(15) 0.0216(12) 0.0348(14) 0.0167(12)
Co1 0.0150(2) 0.0138(2) 0.0113(2) 0.00421(14) 0.00736(14) 0.00010(13)
N1 0.0185(9) 0.0187(9) 0.0145(9) 0.0051(7) 0.0075(7) -0.0001(7)
N2 0.0214(9) 0.0186(9) 0.0170(9) 0.0047(7) 0.0097(7) -0.0011(7)
N3 0.0184(9) 0.0210(9) 0.0159(9) 0.0081(8) 0.0081(7) 0.0012(8)
N4 0.0274(10) 0.0303(10) 0.0229(10) 0.0177(8) 0.0158(8) 0.0093(8)
O1 0.0267(8) 0.0232(8) 0.0360(9) 0.0175(7) 0.0190(7) 0.0060(7)
O2 0.0250(8) 0.0151(7) 0.0158(7) 0.0061(6) 0.0094(6) -0.0004(6)
O3 0.0208(8) 0.0351(9) 0.0158(8) -0.0038(7) 0.0083(7) -0.0032(7)
O4 0.0205(8) 0.0237(8) 0.0189(8) 0.0031(6) 0.0109(6) 0.0023(6)
O5 0.0172(8) 0.0266(8) 0.0178(8) 0.0064(6) 0.0095(6) 0.0018(6)
O6 0.0160(7) 0.0151(7) 0.0168(7) 0.0053(6) 0.0092(6) 0.0001(6)
O1S 0.250(9) 0.178(7) 0.226(8) 0.043(6) -0.081(7) 0.054(6)

loop_
_atom_type_symbol
_atom_type_description
_atom_type_scat_dispersion_real
_atom_type_scat_dispersion_imag
_atom_type_scat_source
C C 0.0137 0.0067 'International Tables Vol C Tables 4.2.6.8 and 6.1.1.4'
H H 0.0000 0.0000 'International Tables Vol C Tables 4.2.6.8 and 6.1.1.4'
Co Co -0.6628 2.9049 'International Tables Vol C Tables 4.2.6.8 and 6.1.1.4'
N N 0.0241 0.0134 'International Tables Vol C Tables 4.2.6.8 and 6.1.1.4'
O O 0.0389 0.0241 'International Tables Vol C Tables 4.2.6.8 and 6.1.1.4'

loop_
_geom_angle_atom_site_label_1
_geom_angle_atom_site_label_2
_geom_angle_atom_site_label_3
_geom_angle
_geom_angle_site_symmetry_1
_geom_angle_site_symmetry_3
_geom_angle_publ_flag
O1 C1 O2 124.8(2) . . ?
O1 C1 C3 119.14(19) . . ?
O2 C1 C3 116.03(19) . . ?
C7 C2 C6 118.8(2) . . ?
C7 C2 C8 119.85(19) . . ?
C6 C2 C8 121.24(19) . . ?
C4 C3 C5 119.1(2) . . ?
C4 C3 C1 120.74(19) . . ?
C5 C3 C1 120.0(2) . . ?
C7 C4 C3 120.5(2) . . ?
C7 C4 H4 119.8 . . ?
C3 C4 H4 119.8 . . ?
C6 C5 C3 120.0(2) . . ?
C6 C5 H5A 120.0 . . ?
C3 C5 H5A 120.0 . . ?
C5 C6 C2 120.9(2) . . ?
C5 C6 H6 119.5 . . ?
C2 C6 H6 119.5 . . ?
C4 C7 C2 120.5(2) . . ?
C4 C7 H7 119.8 . . ?
C2 C7 H7 119.8 . . ?
N2 C8 C9 121.18(19) . . ?
N2 C8 C2 118.35(19) . . ?
C9 C8 C2 120.41(19) . . ?
N1 C9 C8 121.40(19) . . ?
N1 C9 H9 119.3 . . ?
C8 C9 H9 119.3 . . ?
N2 C10 C11 120.78(19) . . ?
N2 C10 C13 118.20(18) . . ?
C11 C10 C13 121.01(19) . . ?
N1 C11 C10 122.52(19) . . ?
N1 C11 H11 118.7 . . ?
C10 C11 H11 118.7 . . ?
C16 C12 C14 118.4(2) . . ?
C16 C12 C18 119.16(19) . . ?
C14 C12 C18 122.43(19) . . ?
C15 C13 C17 118.1(2) . . ?
C15 C13 C10 121.65(19) . . ?
C17 C13 C10 120.27(19) . . ?
C15 C14 C12 120.9(2) . . ?
C15 C14 H14 119.6 . . ?
C12 C14 H14 119.6 . . ?
C14 C15 C13 120.9(2) . . ?
C14 C15 H15 119.6 . . ?
C13 C15 H15 119.6 . . ?
C12 C16 C17 121.1(2) . . ?
C12 C16 H16 119.4 . . ?
C17 C16 H16 119.4 . . ?
C16 C17 C13 120.6(2) . . ?
C16 C17 H17 119.7 . . ?
C13 C17 H17 119.7 . . ?
O4 C18 O3 125.05(19) . . ?
O4 C18 C12 117.69(18) . . ?
O3 C18 C12 117.23(18) . . ?
N3 C19 N4 111.3(2) . . ?
N3 C19 H19 124.3 . . ?
N4 C19 H19 124.3 . . ?
C21 C20 N3 110.0(2) . . ?
C21 C20 H20 125.0 . . ?
N3 C20 H20 125.0 . . ?
C20 C21 N4 105.5(2) . . ?
C20 C21 H21 127.2 . . ?
N4 C21 H21 127.2 . . ?
C24 C22 C23 120.8(2) . 2_557 ?
C24 C22 N4 119.9(2) . . ?
C23 C22 N4 119.2(2) 2_557 . ?
C22 C23 C24 120.0(2) 2_557 . ?
C22 C23 H23 120.0 2_557 . ?
C24 C23 H23 120.0 . . ?
C22 C24 C23 119.1(2) . . ?
C22 C24 H24 120.4 . . ?
C23 C24 H24 120.4 . . ?
O2 Co1 O5 89.99(6) . . ?
O2 Co1 N3 178.89(6) . . ?
O5 Co1 N3 88.94(7) . . ?
O2 Co1 N1 87.29(6) . 2_666 ?
O5 Co1 N1 95.74(7) . 2_666 ?
N3 Co1 N1 93.10(7) . 2_666 ?
O2 Co1 O6 86.42(6) . . ?
O5 Co1 O6 170.69(6) . . ?
N3 Co1 O6 94.60(7) . . ?
N1 Co1 O6 92.66(6) 2_666 . ?
O2 Co1 O6 86.24(6) . 2_556 ?
O5 Co1 O6 88.35(6) . 2_556 ?
N3 Co1 O6 93.45(7) . 2_556 ?
N1 Co1 O6 172.34(6) 2_666 2_556 ?
O6 Co1 O6 82.85(6) . 2_556 ?
C11 N1 C9 116.95(18) . . ?
C11 N1 Co1 121.34(14) . 2_666 ?
C9 N1 Co1 121.60(14) . 2_666 ?
C10 N2 C8 117.16(18) . . ?
C19 N3 C20 105.86(18) . . ?
C19 N3 Co1 127.63(16) . . ?
C20 N3 Co1 126.39(15) . . ?
C19 N4 C21 107.27(18) . . ?
C19 N4 C22 124.74(19) . . ?
C21 N4 C22 127.97(19) . . ?
C1 O2 Co1 124.29(14) . . ?
Co1 O5 H5B 107.8 . . ?
Co1 O5 H5C 106.8 . . ?
H5B O5 H5C 104.8 . . ?
Co1 O6 Co1 97.15(6) . 2_556 ?
Co1 O6 H6A 131.0 . . ?
Co1 O6 H6A 110.3 2_556 . ?
Co1 O6 H6B 93.5 . . ?
Co1 O6 H6B 107.7 2_556 . ?
H6A O6 H6B 114.2 . . ?
H1S1 O1S H1S3 109.5 . . ?

loop_
_geom_bond_atom_site_label_1
_geom_bond_atom_site_label_2
_geom_bond_distance
_geom_bond_site_symmetry_2
_geom_bond_publ_flag
C1 O1 1.255(3) . ?
C1 O2 1.271(3) . ?
C1 C3 1.496(3) . ?
C2 C7 1.394(3) . ?
C2 C6 1.398(3) . ?
C2 C8 1.486(3) . ?
C3 C4 1.395(3) . ?
C3 C5 1.401(3) . ?
C4 C7 1.385(3) . ?
C4 H4 0.9500 . ?
C5 C6 1.380(3) . ?
C5 H5A 0.9500 . ?
C6 H6 0.9500 . ?
C7 H7 0.9500 . ?
C8 N2 1.343(3) . ?
C8 C9 1.396(3) . ?
C9 N1 1.335(3) . ?
C9 H9 0.9500 . ?
C10 N2 1.342(3) . ?
C10 C11 1.386(3) . ?
C10 C13 1.487(3) . ?
C11 N1 1.328(3) . ?
C11 H11 0.9500 . ?
C12 C16 1.376(3) . ?
C12 C14 1.390(3) . ?
C12 C18 1.509(3) . ?
C13 C15 1.387(3) . ?
C13 C17 1.395(3) . ?
C14 C15 1.382(3) . ?
C14 H14 0.9500 . ?
C15 H15 0.9500 . ?
C16 C17 1.384(3) . ?
C16 H16 0.9500 . ?
C17 H17 0.9500 . ?
C18 O4 1.250(3) . ?
C18 O3 1.260(3) . ?
C19 N3 1.319(3) . ?
C19 N4 1.345(3) . ?
C19 H19 0.9500 . ?
C20 C21 1.354(3) . ?
C20 N3 1.378(3) . ?
C20 H20 0.9500 . ?
C21 N4 1.390(3) . ?
C21 H21 0.9500 . ?
C22 C24 1.378(3) . ?
C22 C23 1.381(4) 2_557 ?
C22 N4 1.433(3) . ?
C23 C24 1.387(3) . ?
C23 H23 0.9500 . ?
C24 H24 0.9500 . ?
Co1 O2 2.0450(15) . ?
Co1 O5 2.0585(16) . ?
Co1 N3 2.0995(18) . ?
Co1 N1 2.1727(19) 2_666 ?
Co1 O6 2.1748(15) . ?
Co1 O6 2.1751(15) 2_556 ?
O5 H5B 0.9812 . ?
O5 H5C 0.9618 . ?
O6 H6A 0.9743 . ?
O6 H6B 0.9723 . ?
O1S H1S1 0.9800 . ?
O1S H1S3 0.9800 . ?
